data_7126732
loop_
_publ_author_name
'Kim, Dongwook'
'Seong, Junmo'
'Han, Seungwan'
'Baek, Seung Bin'
'Lah, Myoung Soo'

_publ_section_title
;
 Pore space partition of a fragile Ag(i)-carboxylate framework via
 post-synthetic linker insertion.
;
_journal_issue 61
_journal_name_full 'Chemical communications (Cambridge, England)'
_journal_page_first 8615
_journal_page_last 8618
_journal_paper_doi 10.1039/d0cc03472j
_journal_volume 56
_journal_year 2020
_chemical_formula_sum 'C279.89 H171.11 Ag24 N12.78 O48'
_chemical_formula_weight 7069.88
_space_group_crystal_system monoclinic
_space_group_IT_number 15
_space_group_name_Hall '-I 2ya'
_space_group_name_H-M_alt 'I 1 2/a 1'
_atom_sites_solution_hydrogens geom
_audit_creation_method SHELXL-2018/3
_audit_update_record
;
2020-06-04 deposited with the CCDC.	2020-06-19 downloaded from the CCDC.
;
_cell_angle_alpha 90
_cell_angle_beta 105.22(3)
_cell_angle_gamma 90
_cell_formula_units_Z 1
_cell_length_a 33.950(7)
_cell_length_b 6.0020(12)
_cell_length_c 39.546(18)
_cell_measurement_reflns_used 70312
_cell_measurement_temperature 296(2)
_cell_measurement_theta_max 24.000
_cell_measurement_theta_min 1.137
_cell_volume 7776(4)
_computing_cell_refinement HKL3000
_computing_data_collection 'PAL BL2D-SMDC Program'
_computing_data_reduction HKL3000
_computing_molecular_graphics ORTEP
_computing_publication_material CIFTAB
_computing_structure_refinement SHELXL
_computing_structure_solution SHELXS
_diffrn_ambient_temperature 296(2)
_diffrn_measured_fraction_theta_full 0.950
_diffrn_measured_fraction_theta_max 0.947
_diffrn_measurement_device_type 'ADSC Q210 CCD area detector'
_diffrn_measurement_method 'omega scan'
_diffrn_radiation_type synchrotron
_diffrn_radiation_wavelength 0.650
_diffrn_reflns_av_R_equivalents 0.0250
_diffrn_reflns_av_unetI/netI 0.0247
_diffrn_reflns_Laue_measured_fraction_full 0.950
_diffrn_reflns_Laue_measured_fraction_max 0.947
_diffrn_reflns_limit_h_max 40
_diffrn_reflns_limit_h_min -40
_diffrn_reflns_limit_k_max 7
_diffrn_reflns_limit_k_min -7
_diffrn_reflns_limit_l_max 49
_diffrn_reflns_limit_l_min -49
_diffrn_reflns_number 27369
_diffrn_reflns_point_group_measured_fraction_full 0.950
_diffrn_reflns_point_group_measured_fraction_max 0.947
_diffrn_reflns_theta_full 22.955
_diffrn_reflns_theta_max 23.999
_diffrn_reflns_theta_min 1.137
_diffrn_source 'PLSII 2D bending magnet'
_exptl_absorpt_coefficient_mu 1.191
_exptl_absorpt_correction_T_max 0.976
_exptl_absorpt_correction_T_min 0.910
_exptl_absorpt_correction_type multi-scan
_exptl_absorpt_process_details HKL3000
_exptl_crystal_colour colorless
_exptl_crystal_density_diffrn 1.510
_exptl_crystal_description plate
_exptl_crystal_F_000 3452
_exptl_crystal_size_max 0.080
_exptl_crystal_size_mid 0.070
_exptl_crystal_size_min 0.020
_refine_diff_density_max 0.785
_refine_diff_density_min -1.352
_refine_diff_density_rms 0.095
_refine_ls_extinction_method none
_refine_ls_goodness_of_fit_ref 1.070
_refine_ls_hydrogen_treatment constr
_refine_ls_matrix_type full
_refine_ls_number_parameters 433
_refine_ls_number_reflns 7566
_refine_ls_number_restraints 0
_refine_ls_restrained_S_all 1.070
_refine_ls_R_factor_all 0.0545
_refine_ls_R_factor_gt 0.0442
_refine_ls_shift/su_max 0.001
_refine_ls_shift/su_mean 0.000
_refine_ls_structure_factor_coef Fsqd
_refine_ls_weighting_details 'w=1/[\s^2^(Fo^2^)+(0.0937P)^2^+4.2581P] where P=(Fo^2^+2Fc^2^)/3'
_refine_ls_weighting_scheme calc
_refine_ls_wR_factor_gt 0.1321
_refine_ls_wR_factor_ref 0.1386
_reflns_Friedel_coverage 0.000
_reflns_number_gt 5905
_reflns_number_total 7566
_reflns_threshold_expression 'I > 2\s(I)'
_cod_data_source_file d0cc03472j2.cif
_cod_data_source_block 4-AgBTB-bpy
_cod_depositor_comments
;
The following automatic conversions were performed:

data item '_exptl_absorpt_correction_type' value 'Multi-scan' was
changed to 'multi-scan' in accordance with the
/home/data/users/saulius/crontab/automatic-downloads/rss-feeds/RSC/lib/dictionaries/cif_core.dic
dictionary named 'cif_core.dic' version 2.4.2 last updated on
2011-04-26.

Automatic conversion script
Id: cif_fix_values 7556 2019-12-06 15:28:31Z antanas 

 Adding full bibliography for 7126731--7126734.cif.
;
_cod_original_sg_symbol_H-M 'I 2/a'
_cod_database_code 7126732
_shelx_shelxl_version_number 2018/3
_shelx_space_group_comment
;
The symmetry employed for this shelxl refinement is uniquely defined
by the following loop, which should always be used as a source of
symmetry information in preference to the above space-group names.
They are only intended as comments.
;
_shelx_estimated_absorpt_t_min 0.911
_shelx_estimated_absorpt_t_max 0.977

loop_
_space_group_symop_operation_xyz
'x, y, z'
'-x+1/2, y, -z'
'x+1/2, y+1/2, z+1/2'
'-x+1, y+1/2, -z+1/2'
'-x, -y, -z'
'x-1/2, -y, z'
'-x+1/2, -y+1/2, -z+1/2'
'x, -y+1/2, z+1/2'

loop_
_atom_site_label
_atom_site_type_symbol
_atom_site_fract_x
_atom_site_fract_y
_atom_site_fract_z
_atom_site_U_iso_or_equiv
_atom_site_adp_type
_atom_site_occupancy
_atom_site_site_symmetry_order
_atom_site_calc_flag
_atom_site_refinement_flags_posn
_atom_site_refinement_flags_adp
_atom_site_refinement_flags_occupancy
_atom_site_disorder_assembly
_atom_site_disorder_group
Ag1 Ag 0.03114(2) -0.91886(7) -0.01533(2) 0.08193(17) Uani 1 1 d . . . . .
Ag2 Ag 0.28968(2) 1.29632(5) 0.22665(2) 0.06111(13) Uani 1 1 d . . . . .
Ag3 Ag 0.33290(2) 0.87366(6) 0.23312(2) 0.06230(13) Uani 1 1 d . . . . .
O1 O 0.03693(12) -0.6685(6) 0.02528(9) 0.0786(10) Uani 1 1 d . . . . .
O2 O -0.02153(12) -0.7451(6) 0.03823(9) 0.0793(10) Uani 1 1 d . . . . .
O3 O 0.24034(7) 1.0428(4) 0.22247(8) 0.0520(6) Uani 1 1 d . . . . .
O4 O 0.27128(8) 0.7423(4) 0.20852(8) 0.0551(7) Uani 1 1 d . . . . .
O5 O -0.11946(8) 0.8927(4) 0.23006(9) 0.0571(7) Uani 1 1 d . . . . .
O6 O -0.14865(8) 0.5609(4) 0.22954(9) 0.0607(8) Uani 1 1 d . . . . .
N1D N 0.08286(18) -0.8638(9) -0.04570(15) 0.0772(15) Uani 0.7986 1 d . . P . .
N2D N 0.2121(2) -0.7148(11) -0.15810(17) 0.0939(18) Uani 0.7986 1 d . . P . .
C1 C 0.03989(11) 0.0940(6) 0.14106(10) 0.0431(8) Uani 1 1 d . . . . .
C1D C 0.0876(2) -1.0205(11) -0.06811(19) 0.0810(19) Uani 0.7986 1 d . . P . .
H1D H 0.074077 -1.155284 -0.068213 0.097 Uiso 0.7986 1 calc R U P . .
C2 C 0.07706(11) 0.2055(6) 0.14952(10) 0.0441(8) Uani 1 1 d . . . . .
H2 H 0.097132 0.163585 0.138674 0.053 Uiso 1 1 calc R U . . .
C2D C 0.1113(2) -0.9948(12) -0.09104(18) 0.0803(18) Uani 0.7986 1 d . . P . .
H2D H 0.112502 -1.107522 -0.106879 0.096 Uiso 0.7986 1 calc R U P . .
C3 C 0.08496(10) 0.3773(5) 0.17371(9) 0.0406(7) Uani 1 1 d . . . . .
C3D C 0.1334(2) -0.8025(11) -0.09060(17) 0.0717(16) Uani 0.7986 1 d . . P . .
C4 C 0.05489(10) 0.4354(5) 0.19022(10) 0.0408(7) Uani 1 1 d . . . . .
H4 H 0.060501 0.544611 0.207508 0.049 Uiso 1 1 calc R U . . .
C4D C 0.1278(3) -0.6345(12) -0.0681(2) 0.090(2) Uani 0.7986 1 d . . P . .
H4D H 0.140423 -0.496738 -0.067859 0.108 Uiso 0.7986 1 calc R U P . .
C5 C 0.01666(10) 0.3342(5) 0.18151(9) 0.0397(7) Uani 1 1 d . . . . .
C5D C 0.1031(3) -0.6773(12) -0.0459(2) 0.090(2) Uani 0.7986 1 d . . P . .
H5D H 0.100715 -0.566604 -0.030066 0.108 Uiso 0.7986 1 calc R U P . .
C6 C 0.00997(11) 0.1610(6) 0.15695(10) 0.0442(8) Uani 1 1 d . . . . .
H6 H -0.015168 0.088966 0.151151 0.053 Uiso 1 1 calc R U . . .
C6D C 0.1904(3) -0.5494(14) -0.1503(2) 0.108(3) Uani 0.7986 1 d . . P . .
H6D H 0.192908 -0.409104 -0.159457 0.129 Uiso 0.7986 1 calc R U P . .
C7 C 0.03220(11) -0.0908(6) 0.11502(10) 0.0462(8) Uani 1 1 d . . . . .
C7D C 0.1645(3) -0.5740(12) -0.1294(2) 0.093(2) Uani 0.7986 1 d . . P . .
H7D H 0.149315 -0.452449 -0.125457 0.111 Uiso 0.7986 1 calc R U P . .
C8 C 0.05093(16) -0.0980(8) 0.08786(13) 0.0698(13) Uani 1 1 d . . . . .
H8 H 0.068428 0.016449 0.085369 0.084 Uiso 1 1 calc R U . . .
C8D C 0.1605(2) -0.7721(11) -0.11441(18) 0.0738(16) Uani 0.7986 1 d . . P . .
C9 C 0.04388(17) -0.2735(8) 0.06441(13) 0.0741(14) Uani 1 1 d . . . . .
H9 H 0.057481 -0.278097 0.046845 0.089 Uiso 1 1 calc R U . . .
C9D C 0.1831(3) -0.9469(13) -0.1226(2) 0.102(3) Uani 0.7986 1 d . . P . .
H9D H 0.181564 -1.089037 -0.113713 0.122 Uiso 0.7986 1 calc R U P . .
C10 C 0.01732(14) -0.4403(7) 0.06658(11) 0.0556(10) Uani 1 1 d . . . . .
C10D C 0.2075(3) -0.9038(14) -0.1442(2) 0.101(3) Uani 0.7986 1 d . . P . .
H10D H 0.222441 -1.022979 -0.149358 0.121 Uiso 0.7986 1 calc R U P . .
C11 C -0.00243(14) -0.4323(7) 0.09266(11) 0.0582(10) Uani 1 1 d . . . . .
H11 H -0.020878 -0.543843 0.094251 0.070 Uiso 1 1 calc R U . . .
C12 C 0.00488(13) -0.2601(6) 0.11654(11) 0.0529(9) Uani 1 1 d . . . . .
H12 H -0.008796 -0.257327 0.134067 0.063 Uiso 1 1 calc R U . . .
C13 C 0.01027(15) -0.6356(7) 0.04115(12) 0.0642(12) Uani 1 1 d . . . . .
C14 C 0.12482(10) 0.4994(5) 0.18239(9) 0.0400(7) Uani 1 1 d . . . . .
C15 C 0.12769(10) 0.7145(6) 0.19553(10) 0.0434(8) Uani 1 1 d . . . . .
H15 H 0.104391 0.783848 0.198625 0.052 Uiso 1 1 calc R U . . .
C16 C 0.16454(11) 0.8292(6) 0.20419(10) 0.0433(8) Uani 1 1 d . . . . .
H16 H 0.165603 0.973470 0.212943 0.052 Uiso 1 1 calc R U . . .
C17 C 0.19981(10) 0.7292(6) 0.19983(10) 0.0419(7) Uani 1 1 d . . . . .
C18 C 0.19697(11) 0.5159(6) 0.18539(10) 0.0479(8) Uani 1 1 d . . . . .
H18 H 0.220025 0.448606 0.181432 0.058 Uiso 1 1 calc R U . . .
C19 C 0.16014(11) 0.4040(6) 0.17694(11) 0.0472(8) Uani 1 1 d . . . . .
H19 H 0.158841 0.261790 0.167387 0.057 Uiso 1 1 calc R U . . .
C20 C 0.24005(11) 0.8473(6) 0.21077(10) 0.0428(8) Uani 1 1 d . . . . .
C21 C -0.01671(10) 0.4151(5) 0.19616(9) 0.0399(7) Uani 1 1 d . . . . .
C22 C -0.01587(11) 0.6268(6) 0.21050(11) 0.0479(9) Uani 1 1 d . . . . .
H22 H 0.007108 0.715433 0.212547 0.057 Uiso 1 1 calc R U . . .
C23 C -0.04822(11) 0.7095(6) 0.22181(10) 0.0475(8) Uani 1 1 d . . . . .
H23 H -0.046512 0.851163 0.231618 0.057 Uiso 1 1 calc R U . . .
C24 C -0.08295(10) 0.5841(6) 0.21867(10) 0.0423(8) Uani 1 1 d . . . . .
C25 C -0.08400(12) 0.3700(6) 0.20587(13) 0.0587(11) Uani 1 1 d . . . . .
H25 H -0.106551 0.280173 0.205068 0.070 Uiso 1 1 calc R U . . .
C26 C -0.05154(12) 0.2864(6) 0.19409(12) 0.0564(10) Uani 1 1 d . . . . .
H26 H -0.053140 0.143430 0.184772 0.068 Uiso 1 1 calc R U . . .
C27 C -0.11975(11) 0.6858(6) 0.22720(10) 0.0457(8) Uani 1 1 d . . . . .

loop_
_atom_site_aniso_label
_atom_site_aniso_U_11
_atom_site_aniso_U_22
_atom_site_aniso_U_33
_atom_site_aniso_U_23
_atom_site_aniso_U_13
_atom_site_aniso_U_12
Ag1 0.0999(4) 0.0706(3) 0.0933(3) -0.0405(2) 0.0572(2) -0.0253(2)
Ag2 0.0394(2) 0.0534(2) 0.1028(3) -0.01730(16) 0.04046(17) -0.01599(12)
Ag3 0.0387(2) 0.0551(2) 0.1030(3) -0.01176(16) 0.03614(17) -0.01607(13)
O1 0.091(3) 0.070(2) 0.090(2) -0.0398(18) 0.051(2) -0.0237(18)
O2 0.086(2) 0.069(2) 0.097(2) -0.0446(18) 0.0478(19) -0.0265(18)
O3 0.0354(14) 0.0396(13) 0.0908(19) -0.0116(13) 0.0342(13) -0.0096(10)
O4 0.0304(14) 0.0514(15) 0.0890(19) -0.0167(14) 0.0257(13) -0.0079(11)
O5 0.0312(14) 0.0375(13) 0.109(2) -0.0093(13) 0.0300(14) 0.0053(10)
O6 0.0368(15) 0.0454(14) 0.118(2) 0.0110(14) 0.0514(15) 0.0043(11)
N1D 0.085(4) 0.071(3) 0.094(4) -0.012(3) 0.057(3) -0.015(3)
N2D 0.108(5) 0.089(4) 0.107(4) 0.004(3) 0.067(4) -0.001(4)
C1 0.0398(19) 0.0391(17) 0.057(2) -0.0079(15) 0.0233(15) -0.0034(13)
C1D 0.088(5) 0.070(4) 0.105(5) -0.017(4) 0.061(4) -0.013(3)
C2 0.0315(18) 0.0435(18) 0.065(2) -0.0113(16) 0.0267(15) -0.0038(13)
C2D 0.091(5) 0.073(4) 0.095(4) -0.013(3) 0.057(4) -0.005(3)
C3 0.0268(17) 0.0404(17) 0.059(2) -0.0069(15) 0.0198(14) -0.0010(13)
C3D 0.080(4) 0.066(4) 0.081(4) 0.001(3) 0.042(3) -0.001(3)
C4 0.0300(18) 0.0382(16) 0.060(2) -0.0115(14) 0.0214(15) -0.0040(13)
C4D 0.105(6) 0.072(4) 0.118(6) -0.022(4) 0.072(5) -0.027(4)
C5 0.0296(17) 0.0390(17) 0.0566(19) -0.0067(14) 0.0221(14) -0.0011(13)
C5D 0.105(6) 0.073(4) 0.113(5) -0.024(4) 0.065(5) -0.022(4)
C6 0.0308(18) 0.0418(18) 0.064(2) -0.0086(16) 0.0201(16) -0.0069(14)
C6D 0.161(9) 0.079(5) 0.114(6) -0.002(4) 0.091(6) -0.011(5)
C7 0.041(2) 0.0448(19) 0.058(2) -0.0132(16) 0.0223(16) -0.0070(14)
C7D 0.120(7) 0.073(4) 0.108(5) 0.008(4) 0.071(5) 0.000(4)
C8 0.072(3) 0.066(3) 0.088(3) -0.030(2) 0.051(3) -0.024(2)
C8D 0.078(4) 0.068(4) 0.088(4) -0.002(3) 0.044(3) -0.004(3)
C9 0.081(3) 0.073(3) 0.084(3) -0.033(2) 0.049(3) -0.018(2)
C9D 0.123(7) 0.080(5) 0.127(6) 0.022(4) 0.078(5) 0.019(4)
C10 0.061(3) 0.050(2) 0.062(2) -0.0178(18) 0.0260(19) -0.0069(18)
C10D 0.118(7) 0.096(5) 0.115(6) 0.027(5) 0.080(5) 0.026(5)
C11 0.063(3) 0.047(2) 0.070(3) -0.0176(18) 0.027(2) -0.0145(18)
C12 0.055(2) 0.051(2) 0.061(2) -0.0161(18) 0.0301(18) -0.0108(17)
C13 0.073(3) 0.055(2) 0.075(3) -0.025(2) 0.038(2) -0.011(2)
C14 0.0289(17) 0.0389(17) 0.057(2) -0.0055(15) 0.0208(14) -0.0057(13)
C15 0.0289(18) 0.0415(18) 0.067(2) -0.0055(15) 0.0257(15) 0.0007(13)
C16 0.0352(18) 0.0344(16) 0.066(2) -0.0083(15) 0.0239(16) -0.0044(13)
C17 0.0302(18) 0.0389(17) 0.062(2) -0.0035(15) 0.0220(15) -0.0035(13)
C18 0.0319(18) 0.0431(19) 0.075(2) -0.0088(17) 0.0246(17) 0.0009(14)
C19 0.036(2) 0.0367(17) 0.075(2) -0.0115(16) 0.0256(17) -0.0013(13)
C20 0.0299(18) 0.0432(18) 0.061(2) -0.0050(15) 0.0221(15) -0.0087(14)
C21 0.0262(17) 0.0393(17) 0.061(2) -0.0038(14) 0.0234(14) 0.0007(12)
C22 0.0287(18) 0.046(2) 0.075(2) -0.0156(17) 0.0243(16) -0.0072(14)
C23 0.0348(19) 0.0422(18) 0.071(2) -0.0155(16) 0.0239(16) -0.0017(14)
C24 0.0318(18) 0.0401(17) 0.063(2) 0.0004(15) 0.0256(15) 0.0026(13)
C25 0.041(2) 0.0375(19) 0.112(3) -0.006(2) 0.046(2) -0.0050(15)
C26 0.044(2) 0.0367(18) 0.102(3) -0.0135(19) 0.044(2) -0.0078(15)
C27 0.0333(19) 0.0433(19) 0.068(2) 0.0033(16) 0.0264(16) 0.0082(14)

loop_
_atom_type_symbol
_atom_type_description
_atom_type_scat_dispersion_real
_atom_type_scat_dispersion_imag
_atom_type_scat_source
C C 0.0024 0.0013 'International Tables Vol C Tables 4.2.6.8 and 6.1.1.4'
H H 0.0000 0.0000 'International Tables Vol C Tables 4.2.6.8 and 6.1.1.4'
Ag Ag -1.0848 0.9420 'International Tables Vol C Tables 4.2.6.8 and 6.1.1.4'
N N 0.0048 0.0027 'International Tables Vol C Tables 4.2.6.8 and 6.1.1.4'
O O 0.0087 0.0050 'International Tables Vol C Tables 4.2.6.8 and 6.1.1.4'

loop_
_geom_angle_atom_site_label_1
_geom_angle_atom_site_label_2
_geom_angle_atom_site_label_3
_geom_angle
_geom_angle_site_symmetry_1
_geom_angle_site_symmetry_3
_geom_angle_publ_flag
O1 Ag1 O2 156.10(14) . 5_535 ?
O1 Ag1 N1D 109.85(16) . . ?
O2 Ag1 N1D 88.23(15) 5_535 . ?
O1 Ag1 Ag1 81.71(9) . 5_535 ?
O2 Ag1 Ag1 79.44(9) 5_535 5_535 ?
N1D Ag1 Ag1 167.61(13) . 5_535 ?
O3 Ag2 O6 159.56(9) . 6_675 ?
O3 Ag2 Ag3 76.35(7) . . ?
O6 Ag2 Ag3 83.45(7) 6_675 . ?
O5 Ag3 O4 147.22(12) 6_675 . ?
O5 Ag3 Ag2 78.31(7) 6_675 . ?
O4 Ag3 Ag2 82.81(7) . . ?
C13 O1 Ag1 123.1(3) . . ?
C13 O2 Ag1 123.7(3) . 5_535 ?
C20 O3 Ag2 126.4(2) . . ?
C20 O4 Ag3 120.6(2) . . ?
C27 O5 Ag3 131.4(2) . 6_575 ?
C27 O6 Ag2 120.4(2) . 6_575 ?
C5D N1D C1D 116.3(6) . . ?
C5D N1D Ag1 124.9(4) . . ?
C1D N1D Ag1 118.0(4) . . ?
C10D N2D C6D 115.2(7) . . ?
C6 C1 C2 118.6(3) . . ?
C6 C1 C7 120.9(3) . . ?
C2 C1 C7 120.6(3) . . ?
N1D C1D C2D 123.8(6) . . ?
N1D C1D H1D 118.1 . . ?
C2D C1D H1D 118.1 . . ?
C3 C2 C1 121.6(3) . . ?
C3 C2 H2 119.2 . . ?
C1 C2 H2 119.2 . . ?
C1D C2D C3D 119.9(6) . . ?
C1D C2D H2D 120.0 . . ?
C3D C2D H2D 120.0 . . ?
C2 C3 C4 118.5(3) . . ?
C2 C3 C14 121.5(3) . . ?
C4 C3 C14 120.0(3) . . ?
C2D C3D C4D 116.9(6) . . ?
C2D C3D C8D 121.3(6) . . ?
C4D C3D C8D 121.7(6) . . ?
C5 C4 C3 121.7(3) . . ?
C5 C4 H4 119.2 . . ?
C3 C4 H4 119.2 . . ?
C5D C4D C3D 118.5(6) . . ?
C5D C4D H4D 120.8 . . ?
C3D C4D H4D 120.8 . . ?
C4 C5 C6 117.8(3) . . ?
C4 C5 C21 121.3(3) . . ?
C6 C5 C21 120.8(3) . . ?
N1D C5D C4D 124.3(6) . . ?
N1D C5D H5D 117.8 . . ?
C4D C5D H5D 117.8 . . ?
C1 C6 C5 121.7(3) . . ?
C1 C6 H6 119.2 . . ?
C5 C6 H6 119.2 . . ?
N2D C6D C7D 123.3(7) . . ?
N2D C6D H6D 118.4 . . ?
C7D C6D H6D 118.4 . . ?
C8 C7 C12 117.3(3) . . ?
C8 C7 C1 121.8(3) . . ?
C12 C7 C1 120.9(3) . . ?
C8D C7D C6D 121.1(7) . . ?
C8D C7D H7D 119.4 . . ?
C6D C7D H7D 119.4 . . ?
C9 C8 C7 120.7(4) . . ?
C9 C8 H8 119.7 . . ?
C7 C8 H8 119.7 . . ?
C7D C8D C9D 115.9(6) . . ?
C7D C8D C3D 122.3(6) . . ?
C9D C8D C3D 121.8(6) . . ?
C10 C9 C8 121.2(4) . . ?
C10 C9 H9 119.4 . . ?
C8 C9 H9 119.4 . . ?
C10D C9D C8D 118.0(7) . . ?
C10D C9D H9D 121.0 . . ?
C8D C9D H9D 121.0 . . ?
C9 C10 C11 118.9(4) . . ?
C9 C10 C13 121.0(4) . . ?
C11 C10 C13 120.1(4) . . ?
N2D C10D C9D 126.6(8) . . ?
N2D C10D H10D 116.7 . . ?
C9D C10D H10D 116.7 . . ?
C10 C11 C12 120.4(4) . . ?
C10 C11 H11 119.8 . . ?
C12 C11 H11 119.8 . . ?
C11 C12 C7 121.4(4) . . ?
C11 C12 H12 119.3 . . ?
C7 C12 H12 119.3 . . ?
O2 C13 O1 126.7(4) . . ?
O2 C13 C10 116.8(4) . . ?
O1 C13 C10 116.5(4) . . ?
C15 C14 C19 117.5(3) . . ?
C15 C14 C3 120.8(3) . . ?
C19 C14 C3 121.7(3) . . ?
C14 C15 C16 121.6(3) . . ?
C14 C15 H15 119.2 . . ?
C16 C15 H15 119.2 . . ?
C15 C16 C17 120.3(3) . . ?
C15 C16 H16 119.8 . . ?
C17 C16 H16 119.8 . . ?
C16 C17 C18 118.5(3) . . ?
C16 C17 C20 120.7(3) . . ?
C18 C17 C20 120.8(3) . . ?
C19 C18 C17 120.4(3) . . ?
C19 C18 H18 119.8 . . ?
C17 C18 H18 119.8 . . ?
C18 C19 C14 121.6(3) . . ?
C18 C19 H19 119.2 . . ?
C14 C19 H19 119.2 . . ?
O4 C20 O3 124.6(3) . . ?
O4 C20 C17 117.7(3) . . ?
O3 C20 C17 117.7(3) . . ?
C22 C21 C26 117.1(3) . . ?
C22 C21 C5 121.5(3) . . ?
C26 C21 C5 121.2(3) . . ?
C23 C22 C21 121.9(3) . . ?
C23 C22 H22 119.1 . . ?
C21 C22 H22 119.1 . . ?
C24 C23 C22 120.6(3) . . ?
C24 C23 H23 119.7 . . ?
C22 C23 H23 119.7 . . ?
C23 C24 C25 118.8(3) . . ?
C23 C24 C27 120.0(3) . . ?
C25 C24 C27 121.1(3) . . ?
C24 C25 C26 120.7(3) . . ?
C24 C25 H25 119.7 . . ?
C26 C25 H25 119.7 . . ?
C21 C26 C25 120.8(3) . . ?
C21 C26 H26 119.6 . . ?
C25 C26 H26 119.6 . . ?
O5 C27 O6 125.1(3) . . ?
O5 C27 C24 115.9(3) . . ?
O6 C27 C24 119.0(3) . . ?

loop_
_geom_bond_atom_site_label_1
_geom_bond_atom_site_label_2
_geom_bond_distance
_geom_bond_site_symmetry_2
_geom_bond_publ_flag
Ag1 O1 2.170(3) . ?
Ag1 O2 2.200(3) 5_535 ?
Ag1 N1D 2.396(5) . ?
Ag1 Ag1 2.8701(10) 5_535 ?
Ag2 O3 2.237(2) . ?
Ag2 O6 2.237(3) 6_675 ?
Ag2 Ag3 2.9081(7) . ?
Ag3 O5 2.168(2) 6_675 ?
Ag3 O4 2.208(3) . ?
O1 C13 1.245(6) . ?
O2 C13 1.243(6) . ?
O3 C20 1.261(4) . ?
O4 C20 1.256(4) . ?
O5 C27 1.247(4) . ?
O6 C27 1.257(4) . ?
N1D C5D 1.315(8) . ?
N1D C1D 1.331(8) . ?
N2D C10D 1.288(9) . ?
N2D C6D 1.320(10) . ?
C1 C6 1.387(5) . ?
C1 C2 1.390(5) . ?
C1 C7 1.489(5) . ?
C1D C2D 1.370(9) . ?
C1D H1D 0.9300 . ?
C2 C3 1.384(5) . ?
C2 H2 0.9300 . ?
C2D C3D 1.373(9) . ?
C2D H2D 0.9300 . ?
C3 C4 1.393(5) . ?
C3 C14 1.498(4) . ?
C3D C4D 1.390(9) . ?
C3D C8D 1.491(9) . ?
C4 C5 1.392(5) . ?
C4 H4 0.9300 . ?
C4D C5D 1.389(10) . ?
C4D H4D 0.9300 . ?
C5 C6 1.400(5) . ?
C5 C21 1.483(5) . ?
C5D H5D 0.9300 . ?
C6 H6 0.9300 . ?
C6D C7D 1.362(10) . ?
C6D H6D 0.9300 . ?
C7 C8 1.385(6) . ?
C7 C12 1.388(5) . ?
C7D C8D 1.352(9) . ?
C7D H7D 0.9300 . ?
C8 C9 1.382(6) . ?
C8 H8 0.9300 . ?
C8D C9D 1.387(10) . ?
C9 C10 1.365(6) . ?
C9 H9 0.9300 . ?
C9D C10D 1.360(10) . ?
C9D H9D 0.9300 . ?
C10 C11 1.371(6) . ?
C10 C13 1.522(5) . ?
C10D H10D 0.9300 . ?
C11 C12 1.378(5) . ?
C11 H11 0.9300 . ?
C12 H12 0.9300 . ?
C14 C15 1.385(5) . ?
C14 C19 1.396(5) . ?
C15 C16 1.389(5) . ?
C15 H15 0.9300 . ?
C16 C17 1.390(5) . ?
C16 H16 0.9300 . ?
C17 C18 1.395(5) . ?
C17 C20 1.498(5) . ?
C18 C19 1.381(5) . ?
C18 H18 0.9300 . ?
C19 H19 0.9300 . ?
C21 C22 1.389(5) . ?
C21 C26 1.396(5) . ?
C22 C23 1.382(5) . ?
C22 H22 0.9300 . ?
C23 C24 1.377(5) . ?
C23 H23 0.9300 . ?
C24 C25 1.378(5) . ?
C24 C27 1.506(5) . ?
C25 C26 1.397(5) . ?
C25 H25 0.9300 . ?
C26 H26 0.9300 . ?

loop_
_geom_torsion_atom_site_label_1
_geom_torsion_atom_site_label_2
_geom_torsion_atom_site_label_3
_geom_torsion_atom_site_label_4
_geom_torsion
_geom_torsion_site_symmetry_1
_geom_torsion_site_symmetry_2
_geom_torsion_site_symmetry_3
_geom_torsion_site_symmetry_4
_geom_torsion_publ_flag
C5D N1D C1D C2D -1.3(12) . . . . ?
Ag1 N1D C1D C2D 169.4(6) . . . . ?
C6 C1 C2 C3 1.2(6) . . . . ?
C7 C1 C2 C3 -179.8(4) . . . . ?
N1D C1D C2D C3D 3.0(12) . . . . ?
C1 C2 C3 C4 1.2(6) . . . . ?
C1 C2 C3 C14 -179.1(3) . . . . ?
C1D C2D C3D C4D -4.6(11) . . . . ?
C1D C2D C3D C8D 178.0(7) . . . . ?
C2 C3 C4 C5 -3.8(6) . . . . ?
C14 C3 C4 C5 176.5(3) . . . . ?
C2D C3D C4D C5D 4.6(12) . . . . ?
C8D C3D C4D C5D -178.0(7) . . . . ?
C3 C4 C5 C6 3.9(5) . . . . ?
C3 C4 C5 C21 -172.7(3) . . . . ?
C1D N1D C5D C4D 1.4(13) . . . . ?
Ag1 N1D C5D C4D -168.6(7) . . . . ?
C3D C4D C5D N1D -3.2(14) . . . . ?
C2 C1 C6 C5 -1.1(6) . . . . ?
C7 C1 C6 C5 180.0(3) . . . . ?
C4 C5 C6 C1 -1.4(6) . . . . ?
C21 C5 C6 C1 175.2(3) . . . . ?
C10D N2D C6D C7D -0.8(15) . . . . ?
C6 C1 C7 C8 149.7(4) . . . . ?
C2 C1 C7 C8 -29.2(6) . . . . ?
C6 C1 C7 C12 -28.4(6) . . . . ?
C2 C1 C7 C12 152.6(4) . . . . ?
N2D C6D C7D C8D 2.1(15) . . . . ?
C12 C7 C8 C9 -3.0(7) . . . . ?
C1 C7 C8 C9 178.8(5) . . . . ?
C6D C7D C8D C9D -2.2(13) . . . . ?
C6D C7D C8D C3D 178.1(8) . . . . ?
C2D C3D C8D C7D 142.6(8) . . . . ?
C4D C3D C8D C7D -34.7(12) . . . . ?
C2D C3D C8D C9D -37.1(11) . . . . ?
C4D C3D C8D C9D 145.7(9) . . . . ?
C7 C8 C9 C10 2.3(9) . . . . ?
C7D C8D C9D C10D 1.3(13) . . . . ?
C3D C8D C9D C10D -179.1(8) . . . . ?
C8 C9 C10 C11 -0.3(8) . . . . ?
C8 C9 C10 C13 -178.8(5) . . . . ?
C6D N2D C10D C9D -0.1(16) . . . . ?
C8D C9D C10D N2D -0.1(17) . . . . ?
C9 C10 C11 C12 -0.9(7) . . . . ?
C13 C10 C11 C12 177.7(4) . . . . ?
C10 C11 C12 C7 0.0(7) . . . . ?
C8 C7 C12 C11 1.9(7) . . . . ?
C1 C7 C12 C11 -179.8(4) . . . . ?
Ag1 O2 C13 O1 17.8(8) 5_535 . . . ?
Ag1 O2 C13 C10 -162.6(3) 5_535 . . . ?
Ag1 O1 C13 O2 4.9(8) . . . . ?
Ag1 O1 C13 C10 -174.8(3) . . . . ?
C9 C10 C13 O2 -160.6(5) . . . . ?
C11 C10 C13 O2 20.9(7) . . . . ?
C9 C10 C13 O1 19.1(7) . . . . ?
C11 C10 C13 O1 -159.4(5) . . . . ?
C2 C3 C14 C15 155.7(4) . . . . ?
C4 C3 C14 C15 -24.5(5) . . . . ?
C2 C3 C14 C19 -22.9(5) . . . . ?
C4 C3 C14 C19 156.9(4) . . . . ?
C19 C14 C15 C16 -2.2(6) . . . . ?
C3 C14 C15 C16 179.1(3) . . . . ?
C14 C15 C16 C17 0.0(6) . . . . ?
C15 C16 C17 C18 2.4(6) . . . . ?
C15 C16 C17 C20 -176.9(4) . . . . ?
C16 C17 C18 C19 -2.5(6) . . . . ?
C20 C17 C18 C19 176.9(4) . . . . ?
C17 C18 C19 C14 0.2(6) . . . . ?
C15 C14 C19 C18 2.2(6) . . . . ?
C3 C14 C19 C18 -179.2(4) . . . . ?
Ag3 O4 C20 O3 9.8(5) . . . . ?
Ag3 O4 C20 C17 -168.2(2) . . . . ?
Ag2 O3 C20 O4 20.5(6) . . . . ?
Ag2 O3 C20 C17 -161.4(2) . . . . ?
C16 C17 C20 O4 175.0(4) . . . . ?
C18 C17 C20 O4 -4.3(5) . . . . ?
C16 C17 C20 O3 -3.2(5) . . . . ?
C18 C17 C20 O3 177.5(4) . . . . ?
C4 C5 C21 C22 18.8(6) . . . . ?
C6 C5 C21 C22 -157.7(4) . . . . ?
C4 C5 C21 C26 -165.2(4) . . . . ?
C6 C5 C21 C26 18.2(6) . . . . ?
C26 C21 C22 C23 -1.0(6) . . . . ?
C5 C21 C22 C23 175.1(4) . . . . ?
C21 C22 C23 C24 -1.0(6) . . . . ?
C22 C23 C24 C25 3.6(6) . . . . ?
C22 C23 C24 C27 -172.9(4) . . . . ?
C23 C24 C25 C26 -4.2(7) . . . . ?
C27 C24 C25 C26 172.3(4) . . . . ?
C22 C21 C26 C25 0.4(6) . . . . ?
C5 C21 C26 C25 -175.7(4) . . . . ?
C24 C25 C26 C21 2.3(7) . . . . ?
Ag3 O5 C27 O6 -8.9(7) 6_575 . . . ?
Ag3 O5 C27 C24 168.3(3) 6_575 . . . ?
Ag2 O6 C27 O5 14.7(6) 6_575 . . . ?
Ag2 O6 C27 C24 -162.3(3) 6_575 . . . ?
C23 C24 C27 O5 13.7(6) . . . . ?
C25 C24 C27 O5 -162.7(4) . . . . ?
C23 C24 C27 O6 -168.9(4) . . . . ?
C25 C24 C27 O6 14.6(6) . . . . ?
